data_2215963
loop_
_publ_author_name
'Yan-Bing Yin'
'Hai-Xia Yu'

_publ_section_title <i>catena</i>-Poly[[(4,7-diphenyl-1,10-phenanthroline)lead(II)]-\m-benzene-1,4-dicarboxylato]
_journal_coeditor_code HB2600
_journal_issue 11
_journal_name_full 'Acta Crystallographica Section E'
_journal_page_first m2803
_journal_page_last m2803
_journal_paper_doi 10.1107/S1600536807051859
_journal_volume 63
_journal_year 2007
_chemical_formula_iupac '[Pb (C8 H4 O4) (C24 H16 N2)]'
_chemical_formula_moiety 'C32 H20 N2 O4 Pb'
_chemical_formula_sum 'C32 H20 N2 O4 Pb'
_chemical_formula_weight 703.69
_chemical_name_systematic
;
catena-Poly[[(4,7-diphenyl-1,10-phenanthroline)lead(II)]-\m-benzene-
1,4-dicarboxylato]
;
_space_group_IT_number 2
_symmetry_cell_setting triclinic
_symmetry_space_group_name_Hall '-P 1'
_symmetry_space_group_name_H-M 'P -1'
_atom_sites_solution_hydrogens geom
_atom_sites_solution_primary direct
_atom_sites_solution_secondary difmap
_audit_creation_method SHELXL-97
_cell_angle_alpha 100.36(3)
_cell_angle_beta 101.14(3)
_cell_angle_gamma 92.04(3)
_cell_formula_units_Z 2
_cell_length_a 9.855(2)
_cell_length_b 10.046(2)
_cell_length_c 13.539(3)
_cell_measurement_reflns_used 11906
_cell_measurement_temperature 293(2)
_cell_measurement_theta_max 27.48
_cell_measurement_theta_min 3.02
_cell_volume 1290.3(5)
_computing_cell_refinement 'PROCESS-AUTO (Rigaku, 1998)'
_computing_data_collection 'PROCESS-AUTO (Rigaku, 1998)'
_computing_data_reduction 'PROCESS-AUTO (Rigaku, 1998)'
_computing_molecular_graphics 'SHELXTL-Plus (Sheldrick, 1990)'
_computing_publication_material 'SHELXL97 (Sheldrick, 1997)'
_computing_structure_refinement 'SHELXL97 (Sheldrick, 1997)'
_computing_structure_solution 'SHELXS97 (Sheldrick, 1997)'
_diffrn_ambient_temperature 293(2)
_diffrn_detector_area_resol_mean 10.0
_diffrn_measured_fraction_theta_full 0.998
_diffrn_measured_fraction_theta_max 0.990
_diffrn_measurement_device_type 'Rigaku R-AXIS RAPID'
_diffrn_measurement_method \w
_diffrn_radiation_monochromator graphite
_diffrn_radiation_source 'rotating anode'
_diffrn_radiation_type MoK\a
_diffrn_radiation_wavelength 0.71073
_diffrn_reflns_av_R_equivalents 0.0260
_diffrn_reflns_av_sigmaI/netI 0.0339
_diffrn_reflns_limit_h_max 12
_diffrn_reflns_limit_h_min -12
_diffrn_reflns_limit_k_max 11
_diffrn_reflns_limit_k_min -13
_diffrn_reflns_limit_l_max 17
_diffrn_reflns_limit_l_min -17
_diffrn_reflns_number 12741
_diffrn_reflns_theta_full 25.00
_diffrn_reflns_theta_max 27.48
_diffrn_reflns_theta_min 3.04
_diffrn_standards_decay_% 0
_diffrn_standards_interval_count 0
_diffrn_standards_number 0
_exptl_absorpt_coefficient_mu 6.580
_exptl_absorpt_correction_T_max 0.592
_exptl_absorpt_correction_T_min 0.275
_exptl_absorpt_correction_type multi-scan
_exptl_absorpt_process_details '(ABSCOR; Higashi, 1995)'
_exptl_crystal_colour colorless
_exptl_crystal_density_diffrn 1.811
_exptl_crystal_density_method 'not measured'
_exptl_crystal_description block
_exptl_crystal_F_000 680
_exptl_crystal_size_max 0.27
_exptl_crystal_size_mid 0.17
_exptl_crystal_size_min 0.08
_refine_diff_density_max 0.803
_refine_diff_density_min -0.976
_refine_ls_extinction_method none
_refine_ls_goodness_of_fit_ref 1.116
_refine_ls_hydrogen_treatment constr
_refine_ls_matrix_type full
_refine_ls_number_parameters 352
_refine_ls_number_reflns 5855
_refine_ls_number_restraints 0
_refine_ls_restrained_S_all 1.116
_refine_ls_R_factor_all 0.0307
_refine_ls_R_factor_gt 0.0260
_refine_ls_shift/su_max 0.001
_refine_ls_shift/su_mean 0.000
_refine_ls_structure_factor_coef Fsqd
_refine_ls_weighting_details 'calc w=1/[\s^2^(Fo^2^)+(0.0487P)^2^+0.7324P] where P=(Fo^2^+2Fc^2^)/3'
_refine_ls_weighting_scheme calc
_refine_ls_wR_factor_gt 0.0740
_refine_ls_wR_factor_ref 0.0819
_reflns_number_gt 5326
_reflns_number_total 5855
_reflns_threshold_expression I>2\s(I)
_cod_data_source_file hb2600.cif
_cod_data_source_block I
_cod_original_cell_volume 1290.2(4)
_cod_database_code 2215963
_cod_database_fobs_code 2215963

loop_
_symmetry_equiv_pos_as_xyz
'x, y, z'
'-x, -y, -z'

loop_
_atom_site_type_symbol
_atom_site_label
_atom_site_fract_x
_atom_site_fract_y
_atom_site_fract_z
_atom_site_U_iso_or_equiv
_atom_site_adp_type
_atom_site_calc_flag
_atom_site_refinement_flags
_atom_site_occupancy
C C1 0.7524(5) 0.5869(5) 0.5700(4) 0.0294(9) Uani d . 1
C C2 0.8815(4) 0.5438(4) 0.5338(3) 0.0277(9) Uani d . 1
C C3 1.0097(5) 0.5650(5) 0.6012(4) 0.0338(10) Uani d . 1
H H3 1.0164 0.6088 0.6688 0.041 Uiso calc R 1
C C4 0.8726(5) 0.4795(5) 0.4329(4) 0.0342(10) Uani d . 1
H H4 0.7872 0.4660 0.3877 0.041 Uiso calc R 1
C C5 0.5244(5) 0.6112(5) 0.8194(4) 0.0354(10) Uani d . 1
C C6 0.5120(5) 0.5544(5) 0.9137(3) 0.0306(9) Uani d . 1
C C7 0.4760(5) 0.6338(5) 0.9975(4) 0.0329(10) Uani d . 1
H H7 0.4604 0.7243 0.9963 0.039 Uiso calc R 1
C C8 0.5374(5) 0.4184(5) 0.9160(4) 0.0339(10) Uani d . 1
H H8 0.5630 0.3638 0.8605 0.041 Uiso calc R 1
C C9 0.5850(6) 0.7681(5) 0.3916(4) 0.0356(11) Uani d . 1
H H9 0.5302 0.6869 0.3697 0.043 Uiso calc R 1
C C10 0.6482(6) 0.8187(5) 0.3207(4) 0.0380(11) Uani d . 1
H H10 0.6388 0.7685 0.2546 0.046 Uiso calc R 1
C C11 0.7240(5) 0.9417(5) 0.3473(4) 0.0354(10) Uani d . 1
C C12 0.7367(5) 1.0139(5) 0.4512(3) 0.0323(10) Uani d . 1
C C13 0.6757(5) 0.9515(4) 0.5188(3) 0.0272(9) Uani d . 1
C C14 0.6947(5) 1.0147(4) 0.6262(3) 0.0278(9) Uani d . 1
C C15 0.7765(5) 1.1398(4) 0.6614(3) 0.0267(9) Uani d . 1
C C16 0.8285(5) 1.2039(5) 0.5886(4) 0.0348(10) Uani d . 1
H H16 0.8764 1.2888 0.6105 0.042 Uiso calc R 1
C C17 0.8095(5) 1.1436(5) 0.4884(3) 0.0331(10) Uani d . 1
H H17 0.8448 1.1879 0.4431 0.040 Uiso calc R 1
C C18 0.7880(5) 0.9937(5) 0.2696(4) 0.0344(10) Uani d . 1
C C19 0.9241(6) 1.0477(5) 0.2893(4) 0.0373(11) Uani d . 1
H H19 0.9778 1.0560 0.3549 0.045 Uiso calc R 1
C C20 0.9818(6) 1.0897(5) 0.2135(4) 0.0419(12) Uani d . 1
H H20 1.0733 1.1255 0.2280 0.050 Uiso calc R 1
C C21 0.9020(7) 1.0776(6) 0.1162(5) 0.0539(15) Uani d . 1
H H21 0.9395 1.1064 0.0649 0.065 Uiso calc R 1
C C22 0.7686(7) 1.0238(7) 0.0951(4) 0.0540(15) Uani d . 1
H H22 0.7161 1.0150 0.0290 0.065 Uiso calc R 1
C C23 0.7091(6) 0.9817(6) 0.1707(4) 0.0445(13) Uani d . 1
H H23 0.6175 0.9459 0.1553 0.053 Uiso calc R 1
C C24 0.8039(5) 1.1944(4) 0.7674(3) 0.0289(9) Uani d . 1
C C25 0.6614(6) 1.0051(5) 0.7875(4) 0.0369(11) Uani d . 1
H H25 0.6223 0.9610 0.8312 0.044 Uiso calc R 1
C C26 0.8990(5) 1.3178(5) 0.8113(3) 0.0330(10) Uani d . 1
C C27 1.0344(7) 1.3022(6) 0.8569(5) 0.0517(14) Uani d . 1
H H27 1.0640 1.2161 0.8609 0.062 Uiso calc R 1
C C28 1.1262(7) 1.4166(8) 0.8970(6) 0.068(2) Uani d . 1
H H28 1.2180 1.4064 0.9255 0.082 Uiso calc R 1
C C29 1.0815(7) 1.5449(6) 0.8945(4) 0.0484(14) Uani d . 1
H H29 1.1429 1.6208 0.9222 0.058 Uiso calc R 1
C C30 0.9472(7) 1.5603(6) 0.8513(5) 0.0516(15) Uani d . 1
H H30 0.9167 1.6468 0.8504 0.062 Uiso calc R 1
C C31 0.8564(6) 1.4469(5) 0.8087(4) 0.0409(11) Uani d . 1
H H31 0.7656 1.4579 0.7780 0.049 Uiso calc R 1
C C32 0.7425(6) 1.1269(5) 0.8302(3) 0.0346(10) Uani d . 1
H H32 0.7550 1.1622 0.8999 0.042 Uiso calc R 1
N N1 0.5995(4) 0.8299(4) 0.4880(3) 0.0324(8) Uani d . 1
N N2 0.6370(4) 0.9488(4) 0.6886(3) 0.0303(8) Uani d . 1
O O1 0.6379(3) 0.5309(4) 0.5201(3) 0.0397(8) Uani d . 1
O O2 0.7607(3) 0.6793(3) 0.6469(2) 0.0337(7) Uani d . 1
O O3 0.5268(4) 0.5278(4) 0.7384(3) 0.0436(9) Uani d . 1
O O4 0.5308(5) 0.7365(4) 0.8253(3) 0.0573(12) Uani d . 1
Pb Pb1 0.513080(16) 0.698420(16) 0.623266(12) 0.02661(7) Uani d . 1

loop_
_atom_site_aniso_label
_atom_site_aniso_U_11
_atom_site_aniso_U_22
_atom_site_aniso_U_33
_atom_site_aniso_U_12
_atom_site_aniso_U_13
_atom_site_aniso_U_23
C1 0.022(2) 0.030(2) 0.037(2) -0.0013(17) 0.0068(17) 0.007(2)
C2 0.021(2) 0.026(2) 0.037(2) -0.0003(17) 0.0054(17) 0.0096(19)
C3 0.026(2) 0.039(3) 0.034(2) -0.0047(19) 0.0044(18) 0.004(2)
C4 0.022(2) 0.041(3) 0.038(2) -0.0032(19) 0.0017(18) 0.009(2)
C5 0.035(3) 0.040(3) 0.033(2) -0.006(2) 0.0092(19) 0.010(2)
C6 0.034(2) 0.031(2) 0.026(2) -0.0036(19) 0.0058(18) 0.0033(19)
C7 0.041(3) 0.024(2) 0.033(2) 0.0002(19) 0.009(2) 0.0032(19)
C8 0.040(3) 0.027(2) 0.034(2) 0.001(2) 0.009(2) -0.0004(19)
C9 0.046(3) 0.025(2) 0.030(2) -0.005(2) 0.004(2) -0.0043(19)
C10 0.052(3) 0.034(3) 0.025(2) 0.000(2) 0.008(2) -0.002(2)
C11 0.040(3) 0.033(2) 0.031(2) -0.004(2) -0.0015(19) 0.012(2)
C12 0.041(3) 0.026(2) 0.028(2) -0.0030(19) 0.0024(19) 0.0066(19)
C13 0.031(2) 0.023(2) 0.025(2) -0.0009(17) 0.0011(17) 0.0046(17)
C14 0.031(2) 0.024(2) 0.027(2) 0.0005(17) 0.0020(17) 0.0042(17)
C15 0.031(2) 0.024(2) 0.0244(19) 0.0007(17) 0.0064(17) 0.0023(17)
C16 0.045(3) 0.025(2) 0.035(2) -0.007(2) 0.009(2) 0.0064(19)
C17 0.047(3) 0.026(2) 0.027(2) -0.002(2) 0.0149(19) 0.0019(18)
C18 0.042(3) 0.033(2) 0.029(2) 0.003(2) 0.006(2) 0.010(2)
C19 0.043(3) 0.037(3) 0.030(2) 0.005(2) 0.009(2) 0.001(2)
C20 0.044(3) 0.036(3) 0.047(3) 0.004(2) 0.021(2) -0.001(2)
C21 0.067(4) 0.053(4) 0.051(3) -0.001(3) 0.023(3) 0.025(3)
C22 0.062(4) 0.072(4) 0.032(3) 0.004(3) 0.010(3) 0.019(3)
C23 0.042(3) 0.057(3) 0.034(3) -0.001(3) 0.004(2) 0.013(3)
C24 0.035(2) 0.022(2) 0.029(2) 0.0057(18) 0.0069(18) -0.0001(17)
C25 0.044(3) 0.037(3) 0.030(2) -0.005(2) 0.012(2) 0.004(2)
C26 0.035(3) 0.032(2) 0.028(2) -0.0051(19) 0.0024(18) 0.0037(19)
C27 0.045(3) 0.037(3) 0.063(4) 0.008(2) 0.001(3) -0.007(3)
C28 0.044(4) 0.069(5) 0.076(5) -0.011(3) -0.017(3) 0.008(4)
C29 0.058(4) 0.037(3) 0.042(3) -0.013(3) 0.007(3) -0.006(2)
C30 0.066(4) 0.030(3) 0.056(3) -0.010(3) 0.005(3) 0.009(3)
C31 0.040(3) 0.034(3) 0.046(3) -0.002(2) 0.003(2) 0.008(2)
C32 0.048(3) 0.032(2) 0.023(2) -0.001(2) 0.0112(19) -0.0010(19)
N1 0.040(2) 0.029(2) 0.0270(18) -0.0053(17) 0.0057(16) 0.0033(16)
N2 0.035(2) 0.0245(18) 0.0317(19) -0.0026(16) 0.0066(16) 0.0074(16)
O1 0.0213(16) 0.044(2) 0.049(2) -0.0040(14) 0.0113(14) -0.0056(17)
O2 0.0278(17) 0.0351(18) 0.0357(17) 0.0032(14) 0.0082(13) -0.0018(15)
O3 0.063(3) 0.0363(19) 0.0321(17) 0.0070(18) 0.0110(17) 0.0062(16)
O4 0.100(4) 0.0288(19) 0.045(2) -0.008(2) 0.019(2) 0.0076(17)
Pb1 0.02255(9) 0.02771(10) 0.03195(10) 0.00146(6) 0.00919(6) 0.00811(7)

loop_
_atom_type_symbol
_atom_type_description
_atom_type_scat_dispersion_real
_atom_type_scat_dispersion_imag
_atom_type_scat_source
C C 0.0033 0.0016 'International Tables Vol C Tables 4.2.6.8 and 6.1.1.4'
H H 0.0000 0.0000 'International Tables Vol C Tables 4.2.6.8 and 6.1.1.4'
N N 0.0061 0.0033 'International Tables Vol C Tables 4.2.6.8 and 6.1.1.4'
O O 0.0106 0.0060 'International Tables Vol C Tables 4.2.6.8 and 6.1.1.4'
Pb Pb -3.3944 10.1111 'International Tables Vol C Tables 4.2.6.8 and 6.1.1.4'

loop_
_geom_angle_atom_site_label_1
_geom_angle_atom_site_label_2
_geom_angle_atom_site_label_3
_geom_angle_site_symmetry_1
_geom_angle_site_symmetry_3
_geom_angle
_geom_angle_publ_flag
O2 C1 O1 . . 121.7(4) ?
O2 C1 C2 . . 119.9(4) ?
O1 C1 C2 . . 118.4(4) ?
O2 C1 Pb1 . . 59.1(2) ?
O1 C1 Pb1 . . 63.0(2) ?
C2 C1 Pb1 . . 171.9(3) ?
C4 C2 C3 . . 119.7(4) ?
C4 C2 C1 . . 119.7(4) ?
C3 C2 C1 . . 120.6(4) ?
C4 C3 C2 2_766 . 119.8(5) ?
C4 C3 H3 2_766 . 120.1 ?
C2 C3 H3 . . 120.1 ?
C2 C4 C3 . 2_766 120.5(4) ?
C2 C4 H4 . . 119.7 ?
C3 C4 H4 2_766 . 119.7 ?
O4 C5 O3 . . 123.5(5) ?
O4 C5 C6 . . 119.0(5) ?
O3 C5 C6 . . 117.5(4) ?
C7 C6 C8 . . 119.3(4) ?
C7 C6 C5 . . 121.2(4) ?
C8 C6 C5 . . 119.5(4) ?
C6 C7 C8 . 2_667 121.5(4) ?
C6 C7 H7 . . 119.3 ?
C8 C7 H7 2_667 . 119.3 ?
C7 C8 C6 2_667 . 119.3(4) ?
C7 C8 H8 2_667 . 120.4 ?
C6 C8 H8 . . 120.4 ?
N1 C9 C10 . . 123.1(5) ?
N1 C9 H9 . . 118.4 ?
C10 C9 H9 . . 118.4 ?
C11 C10 C9 . . 120.8(4) ?
C11 C10 H10 . . 119.6 ?
C9 C10 H10 . . 119.6 ?
C10 C11 C12 . . 117.1(4) ?
C10 C11 C18 . . 119.5(4) ?
C12 C11 C18 . . 123.5(4) ?
C13 C12 C17 . . 118.9(4) ?
C13 C12 C11 . . 118.1(4) ?
C17 C12 C11 . . 123.0(4) ?
N1 C13 C12 . . 122.5(4) ?
N1 C13 C14 . . 117.2(4) ?
C12 C13 C14 . . 120.4(4) ?
N2 C14 C15 . . 123.3(4) ?
N2 C14 C13 . . 118.1(4) ?
C15 C14 C13 . . 118.6(4) ?
C24 C15 C14 . . 118.0(4) ?
C24 C15 C16 . . 123.0(4) ?
C14 C15 C16 . . 119.0(4) ?
C17 C16 C15 . . 121.5(4) ?
C17 C16 H16 . . 119.3 ?
C15 C16 H16 . . 119.3 ?
C16 C17 C12 . . 121.4(4) ?
C16 C17 H17 . . 119.3 ?
C12 C17 H17 . . 119.3 ?
C19 C18 C23 . . 118.4(5) ?
C19 C18 C11 . . 123.2(4) ?
C23 C18 C11 . . 118.3(5) ?
C20 C19 C18 . . 121.5(5) ?
C20 C19 H19 . . 119.2 ?
C18 C19 H19 . . 119.2 ?
C21 C20 C19 . . 119.3(5) ?
C21 C20 H20 . . 120.4 ?
C19 C20 H20 . . 120.4 ?
C22 C21 C20 . . 120.1(5) ?
C22 C21 H21 . . 119.9 ?
C20 C21 H21 . . 119.9 ?
C21 C22 C23 . . 121.2(5) ?
C21 C22 H22 . . 119.4 ?
C23 C22 H22 . . 119.4 ?
C22 C23 C18 . . 119.5(5) ?
C22 C23 H23 . . 120.3 ?
C18 C23 H23 . . 120.3 ?
C32 C24 C15 . . 118.0(4) ?
C32 C24 C26 . . 120.8(4) ?
C15 C24 C26 . . 121.2(4) ?
N2 C25 C32 . . 124.1(4) ?
N2 C25 H25 . . 118.0 ?
C32 C25 H25 . . 118.0 ?
C31 C26 C27 . . 119.3(5) ?
C31 C26 C24 . . 122.1(5) ?
C27 C26 C24 . . 118.6(5) ?
C26 C27 C28 . . 119.6(6) ?
C26 C27 H27 . . 120.2 ?
C28 C27 H27 . . 120.2 ?
C29 C28 C27 . . 120.4(6) ?
C29 C28 H28 . . 119.8 ?
C27 C28 H28 . . 119.8 ?
C30 C29 C28 . . 120.0(5) ?
C30 C29 H29 . . 120.0 ?
C28 C29 H29 . . 120.0 ?
C29 C30 C31 . . 119.9(5) ?
C29 C30 H30 . . 120.1 ?
C31 C30 H30 . . 120.1 ?
C26 C31 C30 . . 120.8(5) ?
C26 C31 H31 . . 119.6 ?
C30 C31 H31 . . 119.6 ?
C24 C32 C25 . . 119.4(4) ?
C24 C32 H32 . . 120.3 ?
C25 C32 H32 . . 120.3 ?
C9 N1 C13 . . 118.3(4) ?
C9 N1 Pb1 . . 119.5(3) ?
C13 N1 Pb1 . . 121.6(3) ?
C25 N2 C14 . . 117.1(4) ?
C25 N2 Pb1 . . 120.4(3) ?
C14 N2 Pb1 . . 121.8(3) ?
C1 O1 Pb1 . . 90.5(3) ?
C1 O2 Pb1 . . 94.5(3) ?
C5 O3 Pb1 . . 96.3(3) ?
C5 O4 Pb1 . . 89.3(3) ?
O2 Pb1 O1 . . 52.76(11) y
O2 Pb1 O3 . . 83.20(13) n
O1 Pb1 O3 . . 83.93(12) n
O2 Pb1 O4 . . 90.28(14) n
O1 Pb1 O4 . . 126.20(13) n
O3 Pb1 O4 . . 50.42(12) y
O2 Pb1 N2 . . 72.33(12) n
O1 Pb1 N2 . . 116.45(12) n
O3 Pb1 N2 . . 121.73(12) n
O4 Pb1 N2 . . 77.13(12) n
O2 Pb1 N1 . . 73.90(12) n
O1 Pb1 N1 . . 74.30(13) n
O3 Pb1 N1 . . 154.98(14) n
O4 Pb1 N1 . . 137.65(12) n
N2 Pb1 N1 . . 60.74(12) y

loop_
_geom_bond_atom_site_label_1
_geom_bond_atom_site_label_2
_geom_bond_site_symmetry_2
_geom_bond_distance
_geom_bond_publ_flag
C1 O2 . 1.251(6) ?
C1 O1 . 1.253(6) ?
C1 C2 . 1.500(6) ?
C2 C4 . 1.387(7) ?
C2 C3 . 1.393(6) ?
C3 C4 2_766 1.388(7) ?
C3 H3 . 0.9300 ?
C4 C3 2_766 1.388(7) ?
C4 H4 . 0.9300 ?
C5 O4 . 1.245(6) ?
C5 O3 . 1.259(6) ?
C5 C6 . 1.512(6) ?
C6 C7 . 1.379(6) ?
C6 C8 . 1.402(7) ?
C7 C8 2_667 1.392(7) ?
C7 H7 . 0.9300 ?
C8 C7 2_667 1.392(7) ?
C8 H8 . 0.9300 ?
C9 N1 . 1.320(6) ?
C9 C10 . 1.397(7) ?
C9 H9 . 0.9300 ?
C10 C11 . 1.372(7) ?
C10 H10 . 0.9300 ?
C11 C12 . 1.442(7) ?
C11 C18 . 1.486(7) ?
C12 C13 . 1.409(6) ?
C12 C17 . 1.423(7) ?
C13 N1 . 1.364(6) ?
C13 C14 . 1.452(6) ?
C14 N2 . 1.353(6) ?
C14 C15 . 1.422(6) ?
C15 C24 . 1.410(6) ?
C15 C16 . 1.431(6) ?
C16 C17 . 1.357(6) ?
C16 H16 . 0.9300 ?
C17 H17 . 0.9300 ?
C18 C19 . 1.387(7) ?
C18 C23 . 1.394(7) ?
C19 C20 . 1.385(7) ?
C19 H19 . 0.9300 ?
C20 C21 . 1.380(8) ?
C20 H20 . 0.9300 ?
C21 C22 . 1.361(9) ?
C21 H21 . 0.9300 ?
C22 C23 . 1.393(8) ?
C22 H22 . 0.9300 ?
C23 H23 . 0.9300 ?
C24 C32 . 1.387(7) ?
C24 C26 . 1.486(7) ?
C25 N2 . 1.329(6) ?
C25 C32 . 1.403(7) ?
C25 H25 . 0.9300 ?
C26 C31 . 1.382(7) ?
C26 C27 . 1.385(8) ?
C27 C28 . 1.394(9) ?
C27 H27 . 0.9300 ?
C28 C29 . 1.381(9) ?
C28 H28 . 0.9300 ?
C29 C30 . 1.366(9) ?
C29 H29 . 0.9300 ?
C30 C31 . 1.387(8) ?
C30 H30 . 0.9300 ?
C31 H31 . 0.9300 ?
C32 H32 . 0.9300 ?
Pb1 N1 . 2.686(4) y
Pb1 N2 . 2.677(4) y
Pb1 O1 . 2.503(4) y
Pb1 O2 . 2.418(3) y
Pb1 O3 . 2.506(4) y
Pb1 O4 . 2.663(4) y
